data_4027884
loop_
_publ_author_name
'Michelle Bezanson'
'Joshua Pottel'
'Rana Bilbeisi'
'Sylvestre Toumieux'
'Micka\"el Cueto'
'Nicolas Moitessier'

_publ_section_title
;
 Stereo- and Regioselective Synthesis of Polysubstituted Chiral
 1,4-Oxazepanes
;
_journal_name_full 'Journal of Organic Chemistry'
_journal_page_first 872
_journal_page_last 885
_journal_paper_doi 10.1021/jo3021715
_journal_volume 78
_journal_year 2013
_chemical_absolute_configuration rmad
_chemical_compound_source 'Synthesized by the authors. See text'
_chemical_formula_moiety 'C21 H23 Br N2 O7 S'
_chemical_formula_sum 'C21 H23 Br N2 O7 S'
_chemical_formula_weight 527.38
_chemical_name_systematic
; 
 ? 
;
_space_group_IT_number 4
_symmetry_cell_setting monoclinic
_symmetry_space_group_name_Hall 'P 2yb'
_symmetry_space_group_name_H-M 'P 1 21 1'
_atom_sites_solution_hydrogens geom
_atom_sites_solution_primary direct
_atom_sites_solution_secondary difmap
_audit_creation_method SHELXL-97
_cell_angle_alpha 90
_cell_angle_beta 94.7460(10)
_cell_angle_gamma 90
_cell_formula_units_Z 4
_cell_length_a 6.44210(10)
_cell_length_b 13.8099(3)
_cell_length_c 25.0821(5)
_cell_measurement_reflns_used 9913
_cell_measurement_temperature 100
_cell_measurement_theta_max 71.67
_cell_measurement_theta_min 3.66
_cell_volume 2223.77(7)
_computing_cell_refinement 'SAINT V8.27B(Bruker AXS, 2012)'
_computing_data_collection 'APEX2  (Bruker AXS, 2012)'
_computing_data_reduction 'SAINT V8.27B(Bruker AXS, 2012)'
_computing_molecular_graphics 'SHELXTL  (Bruker AXS, 2003)'
_computing_publication_material 'UdMX (Maris, 2004)'
_computing_structure_refinement 'SHELXL97 (Sheldrick, 2008)'
_computing_structure_solution 'SHELXS97 (Sheldrick, 2008)'
_diffrn_ambient_temperature 100
_diffrn_detector_area_resol_mean 8.3
_diffrn_measured_fraction_theta_full 0.995
_diffrn_measured_fraction_theta_max 0.995
_diffrn_measurement_device_type 'Bruker APEX II'
_diffrn_measurement_method \w
_diffrn_radiation_monochromator 'Quazar MX'
_diffrn_radiation_source 'Incoatec I\muS Microsource '
_diffrn_radiation_type CuK\a
_diffrn_radiation_wavelength 1.54178
_diffrn_reflns_av_R_equivalents 0.027
_diffrn_reflns_av_sigmaI/netI 0.0202
_diffrn_reflns_limit_h_max 7
_diffrn_reflns_limit_h_min -7
_diffrn_reflns_limit_k_max 16
_diffrn_reflns_limit_k_min -16
_diffrn_reflns_limit_l_max 30
_diffrn_reflns_limit_l_min -30
_diffrn_reflns_number 60602
_diffrn_reflns_theta_full 71.85
_diffrn_reflns_theta_max 71.85
_diffrn_reflns_theta_min 1.77
_exptl_absorpt_coefficient_mu 3.804
_exptl_absorpt_correction_T_max 0.6836
_exptl_absorpt_correction_T_min 0.6016
_exptl_absorpt_correction_type multi-scan
_exptl_absorpt_process_details 'Sadabs (Sheldrick, 2012)'
_exptl_crystal_colour Colorless
_exptl_crystal_density_diffrn 1.575
_exptl_crystal_description block
_exptl_crystal_F_000 1080
_exptl_crystal_size_max 0.12
_exptl_crystal_size_mid 0.10
_exptl_crystal_size_min 0.10
_refine_diff_density_max 0.949
_refine_diff_density_min -0.271
_refine_diff_density_rms 0.056
_refine_ls_abs_structure_details
;
Flack x refined as a 2-component inversion twin   
(Flack, H.D., Schwarzenbach, D.(1999),  3989 Friedel Pairs):
0.000(8)

By comparison:

1) Flack x determined using 3929 quotients [(I+)-(I-)]/[(I+)+(I-)]
(Shelx 2012 method, Parsons and Flack (2004), Acta Cryst. A60, s61):
0.018(4)


2) Bayesian Hooft Analysis

Space Group P21
Wavelength    1.54178
Flack x ....    0.000
Flack (su) .    0.008
 
 
Bijvoet Pairs    4013
Coverage ...       97
DiffCalcMax.  1359.51
Outlier Crit  2719.01
Scatter Plot
sigma Crit..     0.25
Select Pairs     3521
Number Plus      3142
Number Minus      379
Aver. Ratio     0.974
Slope ......    0.975
 
 
Normal Prob. Plot
Sample Size.     4013
Corr. Coeff.    0.994
Intercept ..    0.063
Slope ......    0.961
 
 
Bayesian Statistics
Type ....... gaussian
Select Pairs     4013
P2(true)....    1.000
P3(true)....    1.000
P3(rac-twin)  0.0E+00
P3(false) ..  0.0E+00
G ..........   0.9750
G (su) .....   0.0016
Hooft y ....    0.013
Hooft (su) .  0.1E-02

;
_refine_ls_abs_structure_Flack 0.000(8)
_refine_ls_extinction_method none
_refine_ls_goodness_of_fit_ref 1.069
_refine_ls_hydrogen_treatment constr
_refine_ls_matrix_type full
_refine_ls_number_parameters 584
_refine_ls_number_reflns 8525
_refine_ls_number_restraints 1
_refine_ls_restrained_S_all 1.069
_refine_ls_R_factor_all 0.0238
_refine_ls_R_factor_gt 0.0235
_refine_ls_shift/su_max 0.001
_refine_ls_shift/su_mean 0.000
_refine_ls_structure_factor_coef Fsqd
_refine_ls_weighting_details 'calc w=1/[\s^2^(Fo^2^)+(0.0441P)^2^+0.3958P] where P=(Fo^2^+2Fc^2^)/3'
_refine_ls_weighting_scheme calc
_refine_ls_wR_factor_gt 0.0629
_refine_ls_wR_factor_ref 0.0632
_reflns_number_gt 8453
_reflns_number_total 8525
_reflns_threshold_expression I>2\s(I)
_cod_data_source_file jo3021715_si_002.cif
_cod_data_source_block moite1
_cod_database_code 4027884

loop_
_symmetry_equiv_pos_as_xyz
'x, y, z'
'-x, y+1/2, -z'

loop_
_atom_site_label
_atom_site_type_symbol
_atom_site_fract_x
_atom_site_fract_y
_atom_site_fract_z
_atom_site_U_iso_or_equiv
_atom_site_adp_type
_atom_site_occupancy
_atom_site_symmetry_multiplicity
_atom_site_calc_flag
_atom_site_refinement_flags
Br1A Br 1.10570(3) 0.635107(17) 0.323219(9) 0.03185(6) Uani 1 1 d .
S1A S 0.50820(7) 0.54071(3) 0.182370(18) 0.02067(9) Uani 1 1 d .
O1A O 0.8191(3) 0.50834(14) -0.06254(6) 0.0357(4) Uani 1 1 d .
O2A O 1.1203(3) 0.50386(14) -0.01704(7) 0.0361(4) Uani 1 1 d .
O3A O 0.2893(2) 0.54950(11) 0.16835(6) 0.0252(3) Uani 1 1 d .
O4A O 0.5902(2) 0.45968(11) 0.21281(6) 0.0252(3) Uani 1 1 d .
O5A O 0.5291(2) 0.76571(10) 0.30027(5) 0.0222(3) Uani 1 1 d .
O6A O 0.3690(3) 0.78785(13) 0.11467(6) 0.0376(4) Uani 1 1 d .
O7A O 0.7033(3) 0.78974(12) 0.14734(6) 0.0324(3) Uani 1 1 d .
N1A N 0.5812(3) 0.63835(13) 0.21576(6) 0.0219(3) Uani 1 1 d .
N2A N 0.9290(3) 0.51196(13) -0.02054(7) 0.0271(4) Uani 1 1 d .
C2A C 0.7944(3) 0.64226(15) 0.24126(7) 0.0222(4) Uani 1 1 d .
H2A H 0.8651 0.7001 0.2281 0.027 Uiso 1 1 calc R
H2B H 0.8716 0.5844 0.2305 0.027 Uiso 1 1 calc R
C3A C 0.8027(3) 0.64634(15) 0.30298(8) 0.0222(4) Uani 1 1 d .
C4A C 0.7371(3) 0.74732(15) 0.32208(8) 0.0227(4) Uani 1 1 d .
H4A H 0.8309 0.7968 0.3077 0.027 Uiso 1 1 calc R
C6A C 0.5104(3) 0.80614(15) 0.24769(8) 0.0223(4) Uani 1 1 d .
H6A H 0.6428 0.8400 0.2409 0.027 Uiso 1 1 calc R
C7A C 0.4619(3) 0.72790(15) 0.20436(8) 0.0228(4) Uani 1 1 d .
H7A H 0.3105 0.7116 0.2038 0.027 Uiso 1 1 calc R
C8A C 0.6924(3) 0.56233(15) 0.32736(8) 0.0271(4) Uani 1 1 d .
H8A H 0.7471 0.5012 0.3145 0.041 Uiso 1 1 calc R
H8B H 0.5426 0.5663 0.3169 0.041 Uiso 1 1 calc R
H8C H 0.7160 0.5652 0.3664 0.041 Uiso 1 1 calc R
C9A C 0.7434(3) 0.75966(14) 0.38223(8) 0.0243(4) Uani 1 1 d .
C10A C 0.5689(4) 0.74001(16) 0.40942(8) 0.0281(4) Uani 1 1 d .
H10A H 0.4452 0.7169 0.3903 0.034 Uiso 1 1 calc R
C11A C 0.5745(4) 0.75401(17) 0.46468(9) 0.0319(5) Uani 1 1 d .
H11A H 0.4548 0.7399 0.4830 0.038 Uiso 1 1 calc R
C12A C 0.7532(4) 0.78823(17) 0.49283(8) 0.0332(5) Uani 1 1 d .
H12A H 0.7566 0.7972 0.5304 0.040 Uiso 1 1 calc R
C13A C 0.9264(4) 0.80923(17) 0.46618(9) 0.0329(5) Uani 1 1 d .
H13A H 1.0489 0.8331 0.4855 0.040 Uiso 1 1 calc R
C14A C 0.9228(4) 0.79562(15) 0.41079(8) 0.0277(4) Uani 1 1 d .
H14A H 1.0422 0.8108 0.3926 0.033 Uiso 1 1 calc R
C15A C 0.3337(3) 0.87836(16) 0.24475(9) 0.0279(4) Uani 1 1 d .
H15A H 0.2081 0.8472 0.2562 0.042 Uiso 1 1 calc R
H15B H 0.3068 0.9014 0.2079 0.042 Uiso 1 1 calc R
H15C H 0.3715 0.9333 0.2683 0.042 Uiso 1 1 calc R
C16A C 0.5006(4) 0.77164(15) 0.14986(8) 0.0267(4) Uani 1 1 d .
C17A C 0.7609(5) 0.8341(2) 0.09821(9) 0.0422(6) Uani 1 1 d .
H17A H 0.7300 0.7894 0.0683 0.063 Uiso 1 1 calc R
H17B H 0.9102 0.8489 0.1016 0.063 Uiso 1 1 calc R
H17C H 0.6815 0.8941 0.0916 0.063 Uiso 1 1 calc R
C18A C 0.6336(3) 0.53887(14) 0.12200(8) 0.0226(4) Uani 1 1 d .
C19A C 0.5271(3) 0.56793(14) 0.07357(8) 0.0249(4) Uani 1 1 d .
H19A H 0.3901 0.5936 0.0731 0.030 Uiso 1 1 calc R
C20A C 0.6237(3) 0.55887(15) 0.02646(8) 0.0259(4) Uani 1 1 d .
H20A H 0.5523 0.5755 -0.0069 0.031 Uiso 1 1 calc R
C21A C 0.8270(3) 0.52497(15) 0.02923(8) 0.0239(4) Uani 1 1 d .
C22A C 0.9374(3) 0.49879(15) 0.07692(8) 0.0245(4) Uani 1 1 d .
H22A H 1.0779 0.4776 0.0775 0.029 Uiso 1 1 calc R
C23A C 0.8374(3) 0.50437(15) 0.12343(8) 0.0240(4) Uani 1 1 d .
H23A H 0.9076 0.4847 0.1565 0.029 Uiso 1 1 calc R
Br1B Br 0.50949(3) 0.590981(16) 0.846268(8) 0.02843(6) Uani 1 1 d .
S1B S 0.01745(7) 0.54574(3) 0.675923(18) 0.02147(9) Uani 1 1 d .
O1B O 0.3420(3) 0.52609(14) 0.43192(6) 0.0389(4) Uani 1 1 d .
O2B O 0.6348(3) 0.50009(14) 0.47856(7) 0.0392(4) Uani 1 1 d .
O3B O -0.1989(2) 0.56052(11) 0.66068(6) 0.0272(3) Uani 1 1 d .
O4B O 0.0875(2) 0.46084(11) 0.70466(6) 0.0257(3) Uani 1 1 d .
O5B O 0.0105(2) 0.76642(10) 0.79456(5) 0.0229(3) Uani 1 1 d .
O6B O 0.0008(3) 0.81215(14) 0.61133(6) 0.0394(4) Uani 1 1 d .
O7B O 0.3092(3) 0.77013(13) 0.65300(6) 0.0323(3) Uani 1 1 d .
N1B N 0.0987(3) 0.63845(13) 0.71237(6) 0.0217(3) Uani 1 1 d .
N2B N 0.4474(3) 0.51882(14) 0.47462(7) 0.0298(4) Uani 1 1 d .
C2B C 0.2900(3) 0.62937(16) 0.74812(7) 0.0219(4) Uani 1 1 d .
H2C H 0.3857 0.6831 0.7411 0.026 Uiso 1 1 calc R
H2D H 0.3603 0.5677 0.7405 0.026 Uiso 1 1 calc R
C3B C 0.2439(3) 0.63159(16) 0.80759(7) 0.0222(4) Uani 1 1 d .
C4B C 0.1980(3) 0.73655(15) 0.82455(8) 0.0224(4) Uani 1 1 d .
H4B H 0.3144 0.7791 0.8147 0.027 Uiso 1 1 calc R
C6B C 0.0365(3) 0.80851(15) 0.74353(8) 0.0231(4) Uani 1 1 d .
H6B H 0.1769 0.8395 0.7439 0.028 Uiso 1 1 calc R
C7B C 0.0100(3) 0.73340(15) 0.69763(8) 0.0234(4) Uani 1 1 d .
H7B H -0.1427 0.7243 0.6884 0.028 Uiso 1 1 calc R
C8B C 0.0784(3) 0.55905(16) 0.82122(8) 0.0258(4) Uani 1 1 d .
H8D H 0.1164 0.4944 0.8092 0.039 Uiso 1 1 calc R
H8E H -0.0564 0.5778 0.8032 0.039 Uiso 1 1 calc R
H8F H 0.0688 0.5583 0.8600 0.039 Uiso 1 1 calc R
C9B C 0.1712(3) 0.75014(15) 0.88352(8) 0.0249(4) Uani 1 1 d .
C10B C -0.0241(3) 0.73842(16) 0.90338(8) 0.0270(4) Uani 1 1 d .
H10B H -0.1423 0.7232 0.8797 0.032 Uiso 1 1 calc R
C11B C -0.0449(4) 0.74909(17) 0.95787(9) 0.0322(5) Uani 1 1 d .
H11B H -0.1775 0.7407 0.9712 0.039 Uiso 1 1 calc R
C12B C 0.1255(4) 0.77183(17) 0.99280(9) 0.0339(5) Uani 1 1 d .
H12B H 0.1107 0.7778 1.0300 0.041 Uiso 1 1 calc R
C13B C 0.3184(4) 0.78590(18) 0.97309(9) 0.0334(5) Uani 1 1 d .
H13B H 0.4354 0.8028 0.9968 0.040 Uiso 1 1 calc R
C14B C 0.3406(4) 0.77531(16) 0.91870(9) 0.0288(4) Uani 1 1 d .
H14B H 0.4730 0.7854 0.9055 0.035 Uiso 1 1 calc R
C15B C -0.1320(4) 0.88481(16) 0.73380(9) 0.0300(4) Uani 1 1 d .
H15D H -0.2684 0.8557 0.7380 0.045 Uiso 1 1 calc R
H15E H -0.1293 0.9105 0.6975 0.045 Uiso 1 1 calc R
H15F H -0.1071 0.9375 0.7597 0.045 Uiso 1 1 calc R
C16B C 0.1024(4) 0.77657(15) 0.64844(8) 0.0277(4) Uani 1 1 d .
C17B C 0.4138(4) 0.8072(2) 0.60796(10) 0.0416(6) Uani 1 1 d .
H17D H 0.3878 0.7636 0.5773 0.062 Uiso 1 1 calc R
H17E H 0.5639 0.8111 0.6179 0.062 Uiso 1 1 calc R
H17F H 0.3600 0.8718 0.5984 0.062 Uiso 1 1 calc R
C18B C 0.1479(3) 0.54590(15) 0.61588(8) 0.0228(4) Uani 1 1 d .
C19B C 0.0453(3) 0.57816(15) 0.56818(8) 0.0261(4) Uani 1 1 d .
H19B H -0.0902 0.6054 0.5677 0.031 Uiso 1 1 calc R
C20B C 0.1441(3) 0.56989(14) 0.52127(8) 0.0271(4) Uani 1 1 d .
H20B H 0.0765 0.5898 0.4880 0.033 Uiso 1 1 calc R
C21B C 0.3443(3) 0.53184(15) 0.52427(8) 0.0254(4) Uani 1 1 d .
C22B C 0.4503(3) 0.50261(16) 0.57169(8) 0.0262(4) Uani 1 1 d .
H22B H 0.5887 0.4786 0.5724 0.031 Uiso 1 1 calc R
C23B C 0.3489(3) 0.50925(16) 0.61815(8) 0.0256(4) Uani 1 1 d .
H23B H 0.4165 0.4888 0.6513 0.031 Uiso 1 1 calc R

loop_
_atom_site_aniso_label
_atom_site_aniso_U_11
_atom_site_aniso_U_22
_atom_site_aniso_U_33
_atom_site_aniso_U_23
_atom_site_aniso_U_13
_atom_site_aniso_U_12
Br1A 0.02422(11) 0.03532(11) 0.03422(12) -0.01019(9) -0.00832(8) 0.00491(9)
S1A 0.0222(2) 0.0205(2) 0.0188(2) -0.00014(17) -0.00065(16) -0.00101(17)
O1A 0.0388(9) 0.0470(10) 0.0206(7) 0.0004(7) -0.0011(6) 0.0054(7)
O2A 0.0298(8) 0.0482(10) 0.0307(8) -0.0038(7) 0.0050(6) 0.0028(7)
O3A 0.0243(7) 0.0275(7) 0.0233(6) -0.0008(6) -0.0002(5) -0.0029(6)
O4A 0.0299(8) 0.0223(7) 0.0231(7) 0.0021(6) -0.0009(6) -0.0008(6)
O5A 0.0230(7) 0.0257(7) 0.0176(6) 0.0016(5) 0.0006(5) 0.0011(5)
O6A 0.0435(10) 0.0412(9) 0.0263(8) 0.0048(7) -0.0081(7) 0.0036(7)
O7A 0.0385(9) 0.0371(9) 0.0221(7) 0.0033(6) 0.0047(6) -0.0056(7)
N1A 0.0228(8) 0.0213(7) 0.0209(7) -0.0013(7) -0.0019(6) 0.0011(7)
N2A 0.0322(10) 0.0249(8) 0.0246(9) -0.0001(7) 0.0037(7) 0.0009(7)
C2A 0.0218(9) 0.0226(9) 0.0218(9) -0.0023(8) -0.0009(7) 0.0005(8)
C3A 0.0172(8) 0.0256(10) 0.0227(9) -0.0012(8) -0.0046(7) 0.0012(8)
C4A 0.0236(9) 0.0218(9) 0.0222(9) -0.0007(7) -0.0013(7) -0.0015(7)
C6A 0.0248(10) 0.0230(9) 0.0187(9) 0.0013(7) 0.0001(7) 0.0017(8)
C7A 0.0244(10) 0.0206(9) 0.0228(9) 0.0001(7) -0.0018(7) 0.0021(8)
C8A 0.0346(11) 0.0242(10) 0.0220(9) 0.0012(7) -0.0004(8) -0.0001(8)
C9A 0.0308(11) 0.0189(9) 0.0223(9) -0.0001(7) -0.0028(8) 0.0006(8)
C10A 0.0351(11) 0.0258(10) 0.0230(10) -0.0017(8) -0.0002(8) -0.0045(9)
C11A 0.0463(13) 0.0270(11) 0.0226(10) 0.0008(8) 0.0044(9) 0.0005(10)
C12A 0.0500(14) 0.0280(10) 0.0201(9) -0.0027(8) -0.0053(9) 0.0077(10)
C13A 0.0390(12) 0.0278(10) 0.0294(11) -0.0053(8) -0.0126(9) 0.0062(9)
C14A 0.0315(11) 0.0260(10) 0.0247(10) -0.0019(8) -0.0031(8) 0.0015(9)
C15A 0.0302(11) 0.0265(10) 0.0265(11) -0.0008(8) -0.0009(8) 0.0051(9)
C16A 0.0378(12) 0.0213(10) 0.0202(9) -0.0027(7) -0.0025(8) 0.0012(8)
C17A 0.0607(17) 0.0450(14) 0.0223(11) 0.0011(10) 0.0111(11) -0.0111(12)
C18A 0.0272(10) 0.0201(9) 0.0201(9) -0.0026(7) 0.0005(7) -0.0017(8)
C19A 0.0256(10) 0.0239(10) 0.0243(9) 0.0004(7) -0.0027(8) 0.0015(7)
C20A 0.0276(10) 0.0258(10) 0.0234(9) 0.0004(8) -0.0029(8) 0.0020(8)
C21A 0.0286(10) 0.0223(9) 0.0208(9) -0.0019(7) 0.0016(8) -0.0015(8)
C22A 0.0219(9) 0.0271(10) 0.0240(9) -0.0033(8) -0.0011(7) -0.0002(8)
C23A 0.0238(10) 0.0263(10) 0.0208(9) -0.0010(8) -0.0048(7) -0.0005(8)
Br1B 0.02638(11) 0.03205(11) 0.02553(10) -0.00333(8) -0.00578(7) 0.00627(9)
S1B 0.0240(2) 0.0203(2) 0.0200(2) -0.00165(17) 0.00047(17) -0.00203(18)
O1B 0.0480(10) 0.0468(10) 0.0216(8) 0.0000(7) 0.0012(7) 0.0026(8)
O2B 0.0369(10) 0.0499(11) 0.0314(8) -0.0035(8) 0.0074(7) 0.0035(8)
O3B 0.0267(7) 0.0295(7) 0.0252(7) -0.0044(6) 0.0010(6) -0.0041(6)
O4B 0.0326(8) 0.0202(7) 0.0243(7) 0.0003(6) 0.0026(6) -0.0016(6)
O5B 0.0249(7) 0.0253(7) 0.0183(6) 0.0014(5) -0.0002(5) 0.0026(6)
O6B 0.0491(10) 0.0438(10) 0.0241(8) 0.0080(7) -0.0043(7) 0.0048(8)
O7B 0.0350(8) 0.0384(9) 0.0238(7) 0.0055(6) 0.0046(6) -0.0034(7)
N1B 0.0246(8) 0.0208(7) 0.0192(7) -0.0013(7) -0.0007(6) -0.0012(7)
N2B 0.0380(11) 0.0270(9) 0.0245(9) -0.0015(7) 0.0042(8) -0.0010(8)
C2B 0.0212(8) 0.0229(8) 0.0212(9) -0.0020(7) 0.0000(7) 0.0012(7)
C3B 0.0201(9) 0.0260(9) 0.0198(8) 0.0008(8) -0.0032(7) 0.0028(8)
C4B 0.0228(10) 0.0225(9) 0.0215(9) -0.0005(7) -0.0014(7) 0.0005(7)
C6B 0.0288(10) 0.0215(9) 0.0186(9) -0.0002(7) -0.0004(8) 0.0009(8)
C7B 0.0261(10) 0.0220(9) 0.0215(9) -0.0007(8) -0.0017(8) 0.0022(8)
C8B 0.0296(10) 0.0256(10) 0.0223(9) -0.0006(7) 0.0029(8) -0.0009(8)
C9B 0.0299(10) 0.0207(9) 0.0236(9) -0.0007(8) -0.0010(8) 0.0023(8)
C10B 0.0318(11) 0.0258(10) 0.0230(10) -0.0015(8) 0.0005(8) -0.0006(8)
C11B 0.0392(12) 0.0302(11) 0.0280(11) 0.0000(9) 0.0069(9) 0.0033(9)
C12B 0.0490(14) 0.0322(11) 0.0201(10) -0.0020(8) 0.0011(9) 0.0084(10)
C13B 0.0379(12) 0.0333(11) 0.0271(10) -0.0061(9) -0.0094(9) 0.0085(9)
C14B 0.0303(11) 0.0296(11) 0.0259(10) -0.0040(8) -0.0018(8) 0.0025(9)
C15B 0.0409(12) 0.0247(10) 0.0237(10) -0.0007(8) -0.0007(9) 0.0091(9)
C16B 0.0409(12) 0.0216(9) 0.0201(9) -0.0027(7) -0.0007(8) 0.0009(8)
C17B 0.0513(15) 0.0467(14) 0.0285(11) 0.0076(10) 0.0126(11) -0.0079(12)
C18B 0.0275(10) 0.0206(9) 0.0202(9) -0.0027(7) 0.0009(7) -0.0019(8)
C19B 0.0296(10) 0.0227(10) 0.0253(10) -0.0003(8) -0.0013(8) 0.0015(8)
C20B 0.0335(11) 0.0244(11) 0.0225(9) 0.0011(7) -0.0040(8) 0.0029(8)
C21B 0.0307(10) 0.0228(10) 0.0226(9) -0.0032(7) 0.0025(8) -0.0025(8)
C22B 0.0238(10) 0.0286(10) 0.0258(10) -0.0023(8) -0.0002(8) -0.0018(8)
C23B 0.0264(10) 0.0285(10) 0.0211(9) -0.0008(8) -0.0033(8) -0.0018(8)

loop_
_atom_type_symbol
_atom_type_description
_atom_type_scat_dispersion_real
_atom_type_scat_dispersion_imag
_atom_type_scat_source
C C 0.0181 0.0091 'International Tables Vol C Tables 4.2.6.8 and 6.1.1.4'
H H 0.0000 0.0000 'International Tables Vol C Tables 4.2.6.8 and 6.1.1.4'
Br Br -0.6763 1.2805 'International Tables Vol C Tables 4.2.6.8 and 6.1.1.4'
N N 0.0311 0.0180 'International Tables Vol C Tables 4.2.6.8 and 6.1.1.4'
O O 0.0492 0.0322 'International Tables Vol C Tables 4.2.6.8 and 6.1.1.4'
S S 0.3331 0.5567 'International Tables Vol C Tables 4.2.6.8 and 6.1.1.4'

loop_
_geom_angle_atom_site_label_1
_geom_angle_atom_site_label_2
_geom_angle_atom_site_label_3
_geom_angle
_geom_angle_publ_flag
O3A S1A O4A 120.70(9) y
O3A S1A N1A 106.96(9) y
O4A S1A N1A 107.08(8) y
O3A S1A C18A 107.51(9) y
O4A S1A C18A 105.67(9) y
N1A S1A C18A 108.47(9) y
C4A O5A C6A 115.37(15) y
C16A O7A C17A 116.03(19) y
C2A N1A C7A 120.58(16) y
C2A N1A S1A 118.21(14) y
C7A N1A S1A 118.02(13) y
O1A N2A O2A 124.23(18) y
O1A N2A C21A 118.03(18) y
O2A N2A C21A 117.72(17) y
N1A C2A C3A 113.07(15) y
N1A C2A H2A 109.0 ?
C3A C2A H2A 109.0 ?
N1A C2A H2B 109.0 ?
C3A C2A H2B 109.0 ?
H2A C2A H2B 107.8 ?
C8A C3A C4A 114.60(17) y
C8A C3A C2A 113.42(17) y
C4A C3A C2A 110.84(16) y
C8A C3A BR1A 108.76(14) y
C4A C3A BR1A 106.28(13) y
C2A C3A BR1A 101.87(12) y
O5A C4A C9A 107.99(16) y
O5A C4A C3A 108.31(15) y
C9A C4A C3A 115.13(16) y
O5A C4A H4A 108.4 ?
C9A C4A H4A 108.4 ?
C3A C4A H4A 108.4 ?
O5A C6A C15A 107.98(16) y
O5A C6A C7A 111.89(16) y
C15A C6A C7A 108.62(17) y
O5A C6A H6A 109.4 ?
C15A C6A H6A 109.4 ?
C7A C6A H6A 109.4 ?
N1A C7A C16A 112.53(17) y
N1A C7A C6A 112.25(16) y
C16A C7A C6A 108.24(16) y
N1A C7A H7A 107.9 ?
C16A C7A H7A 107.9 ?
C6A C7A H7A 107.9 ?
C3A C8A H8A 109.5 ?
C3A C8A H8B 109.5 ?
H8A C8A H8B 109.5 ?
C3A C8A H8C 109.5 ?
H8A C8A H8C 109.5 ?
H8B C8A H8C 109.5 ?
C10A C9A C14A 119.04(19) y
C10A C9A C4A 120.71(19) y
C14A C9A C4A 120.18(19) y
C9A C10A C11A 120.3(2) y
C9A C10A H10A 119.8 ?
C11A C10A H10A 119.8 ?
C12A C11A C10A 120.4(2) y
C12A C11A H11A 119.8 ?
C10A C11A H11A 119.8 ?
C13A C12A C11A 119.8(2) y
C13A C12A H12A 120.1 ?
C11A C12A H12A 120.1 ?
C12A C13A C14A 120.3(2) y
C12A C13A H13A 119.8 ?
C14A C13A H13A 119.8 ?
C9A C14A C13A 120.1(2) y
C9A C14A H14A 120.0 ?
C13A C14A H14A 120.0 ?
C6A C15A H15A 109.5 ?
C6A C15A H15B 109.5 ?
H15A C15A H15B 109.5 ?
C6A C15A H15C 109.5 ?
H15A C15A H15C 109.5 ?
H15B C15A H15C 109.5 ?
O6A C16A O7A 124.6(2) y
O6A C16A C7A 125.1(2) y
O7A C16A C7A 110.35(17) y
O7A C17A H17A 109.5 ?
O7A C17A H17B 109.5 ?
H17A C17A H17B 109.5 ?
O7A C17A H17C 109.5 ?
H17A C17A H17C 109.5 ?
H17B C17A H17C 109.5 ?
C23A C18A C19A 120.78(19) y
C23A C18A S1A 118.51(15) y
C19A C18A S1A 120.66(16) y
C20A C19A C18A 119.37(19) y
C20A C19A H19A 120.3 ?
C18A C19A H19A 120.3 ?
C19A C20A C21A 118.44(18) y
C19A C20A H20A 120.8 ?
C21A C20A H20A 120.8 ?
C20A C21A C22A 123.05(19) y
C20A C21A N2A 119.05(18) y
C22A C21A N2A 117.85(18) y
C23A C22A C21A 118.15(19) y
C23A C22A H22A 120.9 ?
C21A C22A H22A 120.9 ?
C22A C23A C18A 120.11(18) y
C22A C23A H23A 119.9 ?
C18A C23A H23A 119.9 ?
O3B S1B O4B 120.82(9) y
O3B S1B N1B 107.34(9) y
O4B S1B N1B 106.70(9) y
O3B S1B C18B 106.92(9) y
O4B S1B C18B 105.98(9) y
N1B S1B C18B 108.65(9) y
C6B O5B C4B 115.62(15) y
C16B O7B C17B 115.74(18) y
C7B N1B C2B 121.37(17) y
C7B N1B S1B 117.37(13) y
C2B N1B S1B 119.25(14) y
O1B N2B O2B 123.86(19) y
O1B N2B C21B 118.33(19) y
O2B N2B C21B 117.80(18) y
N1B C2B C3B 111.68(15) y
N1B C2B H2C 109.3 ?
C3B C2B H2C 109.3 ?
N1B C2B H2D 109.3 ?
C3B C2B H2D 109.3 ?
H2C C2B H2D 107.9 ?
C8B C3B C2B 113.43(17) y
C8B C3B C4B 113.69(16) y
C2B C3B C4B 109.91(17) y
C8B C3B BR1B 107.27(14) y
C2B C3B BR1B 103.92(12) y
C4B C3B BR1B 107.96(13) y
O5B C4B C9B 108.56(16) y
O5B C4B C3B 107.34(15) y
C9B C4B C3B 115.13(16) y
O5B C4B H4B 108.5 ?
C9B C4B H4B 108.5 ?
C3B C4B H4B 108.5 ?
O5B C6B C15B 106.94(17) y
O5B C6B C7B 112.32(16) y
C15B C6B C7B 108.19(17) y
O5B C6B H6B 109.8 ?
C15B C6B H6B 109.8 ?
C7B C6B H6B 109.8 ?
N1B C7B C16B 112.44(17) y
N1B C7B C6B 113.27(16) y
C16B C7B C6B 108.15(17) y
N1B C7B H7B 107.6 ?
C16B C7B H7B 107.6 ?
C6B C7B H7B 107.6 ?
C3B C8B H8D 109.5 ?
C3B C8B H8E 109.5 ?
H8D C8B H8E 109.5 ?
C3B C8B H8F 109.5 ?
H8D C8B H8F 109.5 ?
H8E C8B H8F 109.5 ?
C14B C9B C10B 118.99(19) y
C14B C9B C4B 120.26(19) y
C10B C9B C4B 120.75(19) y
C11B C10B C9B 119.9(2) y
C11B C10B H10B 120.0 ?
C9B C10B H10B 120.0 ?
C12B C11B C10B 120.7(2) y
C12B C11B H11B 119.7 ?
C10B C11B H11B 119.7 ?
C11B C12B C13B 119.5(2) y
C11B C12B H12B 120.2 ?
C13B C12B H12B 120.2 ?
C12B C13B C14B 120.2(2) y
C12B C13B H13B 119.9 ?
C14B C13B H13B 119.9 ?
C9B C14B C13B 120.6(2) y
C9B C14B H14B 119.7 ?
C13B C14B H14B 119.7 ?
C6B C15B H15D 109.5 ?
C6B C15B H15E 109.5 ?
H15D C15B H15E 109.5 ?
C6B C15B H15F 109.5 ?
H15D C15B H15F 109.5 ?
H15E C15B H15F 109.5 ?
O6B C16B O7B 124.9(2) y
O6B C16B C7B 124.1(2) y
O7B C16B C7B 110.92(18) y
O7B C17B H17D 109.5 ?
O7B C17B H17E 109.5 ?
H17D C17B H17E 109.5 ?
O7B C17B H17F 109.5 ?
H17D C17B H17F 109.5 ?
H17E C17B H17F 109.5 ?
C23B C18B C19B 121.83(19) y
C23B C18B S1B 117.92(15) y
C19B C18B S1B 120.19(16) y
C20B C19B C18B 118.96(19) y
C20B C19B H19B 120.5 ?
C18B C19B H19B 120.5 ?
C19B C20B C21B 118.31(19) y
C19B C20B H20B 120.8 ?
C21B C20B H20B 120.8 ?
C22B C21B C20B 123.20(19) y
C22B C21B N2B 117.90(19) y
C20B C21B N2B 118.87(19) y
C21B C22B C23B 118.1(2) y
C21B C22B H22B 121.0 ?
C23B C22B H22B 121.0 ?
C22B C23B C18B 119.56(19) y
C22B C23B H23B 120.2 ?
C18B C23B H23B 120.2 ?

loop_
_geom_bond_atom_site_label_1
_geom_bond_atom_site_label_2
_geom_bond_distance
_geom_bond_publ_flag
Br1a C3a 1.9817(19) y
S1a O3a 1.4299(15) y
S1a O4a 1.4309(15) y
S1a N1a 1.6357(18) y
S1a C18a 1.774(2) y
O1a N2a 1.221(2) y
O2a N2a 1.234(3) y
O5a C4a 1.427(2) y
O5a C6a 1.428(2) y
O6a C16a 1.193(3) y
O7a C16a 1.336(3) y
O7a C17a 1.452(3) y
N1a C2a 1.467(2) y
N1a C7a 1.472(3) y
N2a C21a 1.469(3) y
C2a C3a 1.546(3) y
C2a H2a 0.9900 ?
C2a H2b 0.9900 ?
C3a C8a 1.516(3) y
C3a C4a 1.545(3) y
C4a C9a 1.515(3) y
C4a H4a 1.0000 ?
C6a C15a 1.511(3) y
C6a C7a 1.546(3) y
C6a H6a 1.0000 ?
C7a C16a 1.534(3) y
C7a H7a 1.0000 ?
C8a H8a 0.9800 ?
C8a H8b 0.9800 ?
C8a H8c 0.9800 ?
C9a C10a 1.389(3) y
C9a C14a 1.399(3) y
C10a C11a 1.397(3) y
C10a H10a 0.9500 ?
C11a C12a 1.383(4) y
C11a H11a 0.9500 ?
C12a C13a 1.378(4) y
C12a H12a 0.9500 ?
C13a C14a 1.400(3) y
C13a H13a 0.9500 ?
C14a H14a 0.9500 ?
C15a H15a 0.9800 ?
C15a H15b 0.9800 ?
C15a H15c 0.9800 ?
C17a H17a 0.9800 ?
C17a H17b 0.9800 ?
C17a H17c 0.9800 ?
C18a C23a 1.394(3) y
C18a C19a 1.403(3) y
C19a C20a 1.386(3) y
C19a H19a 0.9500 ?
C20a C21a 1.388(3) y
C20a H20a 0.9500 ?
C21a C22a 1.388(3) y
C22a C23a 1.381(3) y
C22a H22a 0.9500 ?
C23a H23a 0.9500 ?
Br1b C3b 1.9767(19) y
S1b O3b 1.4287(16) y
S1b O4b 1.4297(16) y
S1b N1b 1.6339(18) y
S1b C18b 1.784(2) y
O1b N2b 1.224(3) y
O2b N2b 1.231(3) y
O5b C6b 1.428(2) y
O5b C4b 1.430(2) y
O6b C16b 1.198(3) y
O7b C16b 1.331(3) y
O7b C17b 1.455(3) y
N1b C7b 1.465(3) y
N1b C2b 1.468(2) y
N2b C21b 1.470(3) y
C2b C3b 1.545(3) y
C2b H2c 0.9900 ?
C2b H2d 0.9900 ?
C3b C8b 1.522(3) y
C3b C4b 1.546(3) y
C4b C9b 1.515(3) y
C4b H4b 1.0000 ?
C6b C15b 1.518(3) y
C6b C7b 1.549(3) y
C6b H6b 1.0000 ?
C7b C16b 1.534(3) y
C7b H7b 1.0000 ?
C8b H8d 0.9800 ?
C8b H8e 0.9800 ?
C8b H8f 0.9800 ?
C9b C14b 1.390(3) y
C9b C10b 1.401(3) y
C10b C11b 1.392(3) y
C10b H10b 0.9500 ?
C11b C12b 1.383(4) y
C11b H11b 0.9500 ?
C12b C13b 1.389(4) y
C12b H12b 0.9500 ?
C13b C14b 1.391(3) y
C13b H13b 0.9500 ?
C14b H14b 0.9500 ?
C15b H15d 0.9800 ?
C15b H15e 0.9800 ?
C15b H15f 0.9800 ?
C17b H17d 0.9800 ?
C17b H17e 0.9800 ?
C17b H17f 0.9800 ?
C18b C23b 1.387(3) y
C18b C19b 1.391(3) y
C19b C20b 1.388(3) y
C19b H19b 0.9500 ?
C20b C21b 1.389(3) y
C20b H20b 0.9500 ?
C21b C22b 1.382(3) y
C22b C23b 1.385(3) y
C22b H22b 0.9500 ?
C23b H23b 0.9500 ?

loop_
_geom_torsion_atom_site_label_1
_geom_torsion_atom_site_label_2
_geom_torsion_atom_site_label_3
_geom_torsion_atom_site_label_4
_geom_torsion
_geom_torsion_publ_flag
O3A S1A N1A C2A 171.94(14) y
O4A S1A N1A C2A 41.24(16) y
C18A S1A N1A C2A -72.37(16) y
O3A S1A N1A C7A -28.10(17) y
O4A S1A N1A C7A -158.80(14) y
C18A S1A N1A C7A 87.58(16) y
C7A N1A C2A C3A 85.6(2) y
S1A N1A C2A C3A -114.98(16) y
N1A C2A C3A C8A 56.9(2) y
N1A C2A C3A C4A -73.7(2) y
N1A C2A C3A BR1A 173.56(14) y
C6A O5A C4A C9A 148.96(16) y
C6A O5A C4A C3A -85.74(19) y
C8A C3A C4A O5A -69.9(2) y
C2A C3A C4A O5A 60.0(2) y
BR1A C3A C4A O5A 169.95(12) y
C8A C3A C4A C9A 51.1(2) y
C2A C3A C4A C9A -179.00(16) y
BR1A C3A C4A C9A -69.09(19) y
C4A O5A C6A C15A -142.68(17) y
C4A O5A C6A C7A 97.83(19) y
C2A N1A C7A C16A 87.4(2) y
S1A N1A C7A C16A -72.1(2) y
C2A N1A C7A C6A -35.0(2) y
S1A N1A C7A C6A 165.50(13) y
O5A C6A C7A N1A -40.6(2) y
C15A C6A C7A N1A -159.72(17) y
O5A C6A C7A C16A -165.41(16) y
C15A C6A C7A C16A 75.5(2) y
O5A C4A C9A C10A 30.2(3) y
C3A C4A C9A C10A -90.9(2) y
O5A C4A C9A C14A -146.67(19) y
C3A C4A C9A C14A 92.2(2) y
C14A C9A C10A C11A -1.4(3) y
C4A C9A C10A C11A -178.3(2) y
C9A C10A C11A C12A 0.5(3) y
C10A C11A C12A C13A 0.4(4) y
C11A C12A C13A C14A -0.3(3) y
C10A C9A C14A C13A 1.5(3) y
C4A C9A C14A C13A 178.41(19) y
C12A C13A C14A C9A -0.6(3) y
C17A O7A C16A O6A 1.4(3) y
C17A O7A C16A C7A -178.25(18) y
N1A C7A C16A O6A 122.7(2) y
C6A C7A C16A O6A -112.6(2) y
N1A C7A C16A O7A -57.6(2) y
C6A C7A C16A O7A 67.0(2) y
O3A S1A C18A C23A -162.45(16) y
O4A S1A C18A C23A -32.32(18) y
N1A S1A C18A C23A 82.21(18) y
O3A S1A C18A C19A 15.1(2) y
O4A S1A C18A C19A 145.22(17) y
N1A S1A C18A C19A -100.24(17) y
C23A C18A C19A C20A 2.3(3) y
S1A C18A C19A C20A -175.18(15) y
C18A C19A C20A C21A -2.7(3) y
C19A C20A C21A C22A 0.7(3) y
C19A C20A C21A N2A 178.01(18) y
O1A N2A C21A C20A -17.6(3) y
O2A N2A C21A C20A 163.5(2) y
O1A N2A C21A C22A 159.9(2) y
O2A N2A C21A C22A -19.0(3) y
C20A C21A C22A C23A 1.8(3) y
N2A C21A C22A C23A -175.52(18) y
C21A C22A C23A C18A -2.3(3) y
C19A C18A C23A C22A 0.3(3) y
S1A C18A C23A C22A 177.80(16) y
O3B S1B N1B C7B -36.26(17) y
O4B S1B N1B C7B -167.10(15) y
C18B S1B N1B C7B 79.03(16) y
O3B S1B N1B C2B 159.62(14) y
O4B S1B N1B C2B 28.78(16) y
C18B S1B N1B C2B -85.09(16) y
C7B N1B C2B C3B 85.1(2) y
S1B N1B C2B C3B -111.48(17) y
N1B C2B C3B C8B 52.3(2) y
N1B C2B C3B C4B -76.2(2) y
N1B C2B C3B BR1B 168.44(14) y
C6B O5B C4B C9B 147.16(16) y
C6B O5B C4B C3B -87.80(19) y
C8B C3B C4B O5B -63.6(2) y
C2B C3B C4B O5B 64.78(19) y
BR1B C3B C4B O5B 177.51(12) y
C8B C3B C4B C9B 57.4(2) y
C2B C3B C4B C9B -174.24(16) y
BR1B C3B C4B C9B -61.50(19) y
C4B O5B C6B C15B -146.65(17) y
C4B O5B C6B C7B 94.8(2) y
C2B N1B C7B C16B 87.4(2) y
S1B N1B C7B C16B -76.4(2) y
C2B N1B C7B C6B -35.6(3) y
S1B N1B C7B C6B 160.63(14) y
O5B C6B C7B N1B -38.1(2) y
C15B C6B C7B N1B -155.95(18) y
O5B C6B C7B C16B -163.47(17) y
C15B C6B C7B C16B 78.7(2) y
O5B C4B C9B C14B -146.95(19) y
C3B C4B C9B C14B 92.7(2) y
O5B C4B C9B C10B 32.5(3) y
C3B C4B C9B C10B -87.8(2) y
C14B C9B C10B C11B -1.9(3) y
C4B C9B C10B C11B 178.58(19) y
C9B C10B C11B C12B 0.4(3) y
C10B C11B C12B C13B 1.2(4) y
C11B C12B C13B C14B -1.3(4) y
C10B C9B C14B C13B 1.9(3) y
C4B C9B C14B C13B -178.6(2) y
C12B C13B C14B C9B -0.3(3) y
C17B O7B C16B O6B -2.0(3) y
C17B O7B C16B C7B 178.79(19) y
N1B C7B C16B O6B 133.4(2) y
C6B C7B C16B O6B -100.8(2) y
N1B C7B C16B O7B -47.4(2) y
C6B C7B C16B O7B 78.4(2) y
O3B S1B C18B C23B -164.17(16) y
O4B S1B C18B C23B -34.07(19) y
N1B S1B C18B C23B 80.27(18) y
O3B S1B C18B C19B 13.1(2) y
O4B S1B C18B C19B 143.19(17) y
N1B S1B C18B C19B -102.47(18) y
C23B C18B C19B C20B 2.5(3) y
S1B C18B C19B C20B -174.62(16) y
C18B C19B C20B C21B -1.6(3) y
C19B C20B C21B C22B -0.5(3) y
C19B C20B C21B N2B 177.42(19) y
O1B N2B C21B C22B 165.8(2) y
O2B N2B C21B C22B -13.4(3) y
O1B N2B C21B C20B -12.3(3) y
O2B N2B C21B C20B 168.5(2) y
C20B C21B C22B C23B 1.9(3) y
N2B C21B C22B C23B -176.13(19) y
C21B C22B C23B C18B -1.0(3) y
C19B C18B C23B C22B -1.2(3) y
S1B C18B C23B C22B 176.00(16) y
